data_7240260
loop_
_publ_author_name
'Huang, Jiangkun'
'Luo, Lan'
'Xing, Naiguo'
'Gu, Linghui'
'Li, Chen'
'Han, Qiao'
'Zheng, Shilong'
'He, Ling'

_publ_section_title
;
 Novel synthesis of divergent aryl imidazoles from ketones involving
 copper-catalyzed \a-amination and oxidative C--C bond cleavage
;
_journal_issue 23
_journal_name_full 'RSC Advances'
_journal_page_first 13815
_journal_page_last 13819
_journal_paper_doi 10.1039/D0RA01408G
_journal_volume 10
_journal_year 2020
_chemical_formula_sum 'C19 H17 N3'
_chemical_formula_weight 287.35
_space_group_crystal_system monoclinic
_space_group_IT_number 14
_space_group_name_Hall '-P 2ybc'
_space_group_name_H-M_alt 'P 1 21/c 1'
_atom_sites_solution_hydrogens mixed
_audit_block_doi 10.5517/ccdc.csd.cc215l2x
_audit_creation_method SHELXL-2013
_audit_update_record
;
2018-11-29 deposited with the CCDC.	2020-03-17 downloaded from the CCDC.
;
_cell_angle_alpha 90
_cell_angle_beta 98.182(3)
_cell_angle_gamma 90
_cell_formula_units_Z 4
_cell_length_a 8.8979(10)
_cell_length_b 16.1189(18)
_cell_length_c 10.7902(12)
_cell_measurement_reflns_used 1539
_cell_measurement_temperature 293(2)
_cell_measurement_theta_max 44.963
_cell_measurement_theta_min 4.625
_cell_volume 1531.8(3)
_computing_cell_refinement 'Bruker SMART'
_computing_data_collection 'Bruker SMART'
_computing_data_reduction 'Bruker SHELXTL'
_computing_molecular_graphics 'Bruker SHELXTL'
_computing_publication_material 'Bruker SHELXTL'
_computing_structure_refinement 'SHELXL-2013 (Sheldrick, 2013)'
_computing_structure_solution 'Bruker SHELXTL'
_diffrn_ambient_temperature 293(2)
_diffrn_measured_fraction_theta_full 1.000
_diffrn_measured_fraction_theta_max 1.000
_diffrn_measurement_device_type 'CCD area detector'
_diffrn_measurement_method 'phi and omega scans'
_diffrn_radiation_type MoK\a
_diffrn_radiation_wavelength 0.71073
_diffrn_reflns_av_R_equivalents 0.0397
_diffrn_reflns_av_unetI/netI 0.0434
_diffrn_reflns_Laue_measured_fraction_full 1.000
_diffrn_reflns_Laue_measured_fraction_max 1.000
_diffrn_reflns_limit_h_max 10
_diffrn_reflns_limit_h_min -10
_diffrn_reflns_limit_k_max 19
_diffrn_reflns_limit_k_min -19
_diffrn_reflns_limit_l_max 13
_diffrn_reflns_limit_l_min -9
_diffrn_reflns_number 9181
_diffrn_reflns_point_group_measured_fraction_full 1.000
_diffrn_reflns_point_group_measured_fraction_max 1.000
_diffrn_reflns_theta_full 25.242
_diffrn_reflns_theta_max 25.996
_diffrn_reflns_theta_min 2.288
_exptl_absorpt_coefficient_mu 0.075
_exptl_absorpt_correction_T_max 0.7457
_exptl_absorpt_correction_T_min 0.6486
_exptl_absorpt_correction_type multi-scan
_exptl_absorpt_process_details sadabs
_exptl_crystal_colour colorless
_exptl_crystal_density_diffrn 1.246
_exptl_crystal_description prismatic
_exptl_crystal_F_000 608
_exptl_crystal_size_max 0.180
_exptl_crystal_size_mid 0.130
_exptl_crystal_size_min 0.080
_refine_diff_density_max 0.183
_refine_diff_density_min -0.162
_refine_diff_density_rms 0.034
_refine_ls_extinction_coef 0.0055(12)
_refine_ls_extinction_expression Fc^*^=kFc[1+0.001xFc^2^\l^3^/sin(2\q)]^-1/4^
_refine_ls_extinction_method SHELXL
_refine_ls_goodness_of_fit_ref 1.028
_refine_ls_hydrogen_treatment mixed
_refine_ls_matrix_type full
_refine_ls_number_parameters 206
_refine_ls_number_reflns 3004
_refine_ls_number_restraints 0
_refine_ls_restrained_S_all 1.028
_refine_ls_R_factor_all 0.0787
_refine_ls_R_factor_gt 0.0511
_refine_ls_shift/su_max 0.001
_refine_ls_shift/su_mean 0.000
_refine_ls_structure_factor_coef Fsqd
_refine_ls_weighting_details 'w=1/[\s^2^(Fo^2^)+(0.0573P)^2^+0.2190P] where P=(Fo^2^+2Fc^2^)/3'
_refine_ls_weighting_scheme calc
_refine_ls_wR_factor_gt 0.1135
_refine_ls_wR_factor_ref 0.1279
_reflns_Friedel_coverage 0.000
_reflns_number_gt 2142
_reflns_number_total 3004
_reflns_threshold_expression 'I > 2\s(I)'
_cod_data_source_file d0ra01408g2.cif
_cod_data_source_block cd15008
_cod_depositor_comments 'Adding full bibliography for 7240260--7240262.cif.'
_cod_original_sg_symbol_H-M 'P 21/c'
_cod_database_code 7240260
_shelx_space_group_comment
; 
The symmetry employed for this shelxl refinement is uniquely defined 
by the following loop, which should always be used as a source of 
symmetry information in preference to the above space-group names. 
They are only intended as comments. 
;
_shelx_estimated_absorpt_t_min 0.987
_shelx_estimated_absorpt_t_max 0.994
_shelxl_version_number 2013-4

loop_
_space_group_symop_operation_xyz
'x, y, z'
'-x, y+1/2, -z+1/2'
'-x, -y, -z'
'x, -y-1/2, z-1/2'

loop_
_atom_site_label
_atom_site_type_symbol
_atom_site_fract_x
_atom_site_fract_y
_atom_site_fract_z
_atom_site_U_iso_or_equiv
_atom_site_adp_type
_atom_site_occupancy
_atom_site_site_symmetry_order
_atom_site_calc_flag
_atom_site_refinement_flags_posn
_atom_site_refinement_flags_adp
_atom_site_refinement_flags_occupancy
_atom_site_disorder_assembly
_atom_site_disorder_group
N1 N 0.84206(18) 0.78307(10) 0.29068(16) 0.0464(4) Uani 1 1 d . . . . .
N2 N 0.78285(18) 1.06535(9) 0.34004(15) 0.0443(4) Uani 1 1 d . . . . .
N3 N 0.98841(18) 1.12862(9) 0.26113(15) 0.0444(4) Uani 1 1 d . . . . .
C1 C 0.7438(2) 0.79841(10) 0.37577(18) 0.0409(5) Uani 1 1 d . . . . .
C2 C 0.6613(2) 0.74361(12) 0.4386(2) 0.0549(6) Uani 1 1 d . . . . .
H2 H 0.6647 0.6867 0.4251 0.066 Uiso 1 1 calc R U . . .
C3 C 0.5742(3) 0.77680(14) 0.5217(2) 0.0636(6) Uani 1 1 d . . . . .
H3 H 0.5184 0.7415 0.5660 0.076 Uiso 1 1 calc R U . . .
C4 C 0.5676(3) 0.86204(13) 0.5411(2) 0.0592(6) Uani 1 1 d . . . . .
H4 H 0.5078 0.8826 0.5981 0.071 Uiso 1 1 calc R U . . .
C5 C 0.6476(2) 0.91611(11) 0.47773(19) 0.0464(5) Uani 1 1 d . . . . .
H5 H 0.6412 0.9730 0.4904 0.056 Uiso 1 1 calc R U . . .
C6 C 0.73902(19) 0.88457(10) 0.39383(17) 0.0375(4) Uani 1 1 d . . . . .
C7 C 0.8409(2) 0.92095(10) 0.31679(17) 0.0377(4) Uani 1 1 d . . . . .
C8 C 0.8997(2) 0.85603(11) 0.25717(19) 0.0440(5) Uani 1 1 d . . . . .
H8 H 0.9697 0.8614 0.2013 0.053 Uiso 1 1 calc R U . . .
C9 C 0.8714(2) 1.00908(10) 0.30645(17) 0.0380(4) Uani 1 1 d . . . . .
C10 C 0.8473(2) 1.14521(10) 0.31300(18) 0.0420(5) Uani 1 1 d . . . . .
C11 C 1.0021(2) 1.04987(10) 0.25658(18) 0.0388(4) Uani 1 1 d . . . . .
C12 C 1.1302(2) 1.00979(11) 0.20585(18) 0.0410(5) Uani 1 1 d . . . . .
C13 C 1.1628(2) 1.03391(13) 0.0892(2) 0.0511(5) Uani 1 1 d . . . . .
H13 H 1.1036 1.0742 0.0439 0.061 Uiso 1 1 calc R U . . .
C14 C 1.2822(3) 0.99851(15) 0.0401(2) 0.0657(7) Uani 1 1 d . . . . .
H14 H 1.3022 1.0141 -0.0390 0.079 Uiso 1 1 calc R U . . .
C15 C 1.3712(3) 0.94057(15) 0.1074(3) 0.0695(7) Uani 1 1 d . . . . .
H15 H 1.4522 0.9171 0.0741 0.083 Uiso 1 1 calc R U . . .
C16 C 1.3422(2) 0.91660(13) 0.2239(3) 0.0617(6) Uani 1 1 d . . . . .
H16 H 1.4041 0.8776 0.2697 0.074 Uiso 1 1 calc R U . . .
C17 C 1.2204(2) 0.95064(12) 0.2729(2) 0.0498(5) Uani 1 1 d . . . . .
H17 H 1.1993 0.9337 0.3509 0.060 Uiso 1 1 calc R U . . .
C18 C 0.8817(3) 1.19512(12) 0.4331(2) 0.0536(5) Uani 1 1 d . . . . .
H18A H 0.7895 1.2041 0.4678 0.080 Uiso 1 1 calc R U . . .
H18B H 0.9247 1.2476 0.4152 0.080 Uiso 1 1 calc R U . . .
H18C H 0.9526 1.1652 0.4921 0.080 Uiso 1 1 calc R U . . .
C19 C 0.7375(3) 1.19047(12) 0.2155(2) 0.0578(6) Uani 1 1 d . . . . .
H19A H 0.7192 1.1576 0.1407 0.087 Uiso 1 1 calc R U . . .
H19B H 0.7803 1.2429 0.1967 0.087 Uiso 1 1 calc R U . . .
H19C H 0.6434 1.1996 0.2473 0.087 Uiso 1 1 calc R U . . .
H1 H 0.876(2) 0.7298(14) 0.271(2) 0.065(6) Uiso 1 1 d . . . . .

loop_
_atom_site_aniso_label
_atom_site_aniso_U_11
_atom_site_aniso_U_22
_atom_site_aniso_U_33
_atom_site_aniso_U_23
_atom_site_aniso_U_13
_atom_site_aniso_U_12
N1 0.0491(10) 0.0294(8) 0.0632(12) -0.0066(8) 0.0170(8) 0.0005(7)
N2 0.0484(10) 0.0308(8) 0.0568(11) 0.0023(7) 0.0182(8) 0.0025(7)
N3 0.0533(10) 0.0307(8) 0.0527(10) 0.0045(7) 0.0195(8) -0.0001(7)
C1 0.0374(10) 0.0317(9) 0.0540(12) -0.0022(8) 0.0085(8) -0.0005(8)
C2 0.0512(13) 0.0308(10) 0.0848(16) 0.0038(10) 0.0170(11) -0.0040(9)
C3 0.0613(14) 0.0481(13) 0.0881(18) 0.0121(12) 0.0338(13) -0.0073(11)
C4 0.0612(14) 0.0495(13) 0.0742(16) 0.0004(11) 0.0344(12) -0.0014(10)
C5 0.0476(11) 0.0326(10) 0.0623(14) -0.0028(9) 0.0193(10) 0.0004(8)
C6 0.0338(10) 0.0302(9) 0.0485(12) 0.0001(8) 0.0062(8) -0.0004(7)
C7 0.0367(10) 0.0302(9) 0.0475(12) -0.0010(8) 0.0102(8) 0.0006(7)
C8 0.0466(11) 0.0348(10) 0.0530(12) -0.0023(9) 0.0158(9) -0.0002(8)
C9 0.0422(10) 0.0312(9) 0.0424(11) 0.0017(8) 0.0123(8) 0.0008(8)
C10 0.0497(11) 0.0271(9) 0.0527(12) 0.0018(8) 0.0195(9) 0.0016(8)
C11 0.0432(10) 0.0326(10) 0.0422(11) 0.0030(8) 0.0122(8) -0.0015(8)
C12 0.0412(11) 0.0343(9) 0.0498(12) -0.0040(8) 0.0149(9) -0.0061(8)
C13 0.0531(13) 0.0493(12) 0.0541(14) 0.0005(10) 0.0188(10) -0.0045(9)
C14 0.0700(16) 0.0662(15) 0.0691(16) -0.0098(12) 0.0383(13) -0.0113(13)
C15 0.0544(14) 0.0609(14) 0.101(2) -0.0190(14) 0.0396(14) -0.0042(12)
C16 0.0445(12) 0.0431(12) 0.098(2) -0.0050(12) 0.0114(12) 0.0020(9)
C17 0.0479(12) 0.0420(11) 0.0609(14) 0.0006(9) 0.0123(10) -0.0005(9)
C18 0.0680(14) 0.0401(11) 0.0558(14) -0.0025(10) 0.0199(10) -0.0028(10)
C19 0.0691(15) 0.0429(11) 0.0622(15) 0.0062(10) 0.0123(11) 0.0088(10)

loop_
_atom_type_symbol
_atom_type_description
_atom_type_scat_dispersion_real
_atom_type_scat_dispersion_imag
_atom_type_scat_source
C C 0.0033 0.0016 'International Tables Vol C Tables 4.2.6.8 and 6.1.1.4'
H H 0.0000 0.0000 'International Tables Vol C Tables 4.2.6.8 and 6.1.1.4'
N N 0.0061 0.0033 'International Tables Vol C Tables 4.2.6.8 and 6.1.1.4'

loop_
_geom_angle_atom_site_label_1
_geom_angle_atom_site_label_2
_geom_angle_atom_site_label_3
_geom_angle
_geom_angle_site_symmetry_1
_geom_angle_site_symmetry_3
_geom_angle_publ_flag
C8 N1 C1 108.84(16) . . ?
C8 N1 H1 125.9(13) . . ?
C1 N1 H1 124.4(13) . . ?
C9 N2 C10 107.02(15) . . ?
C11 N3 C10 106.67(15) . . ?
N1 C1 C2 129.99(17) . . ?
N1 C1 C6 107.76(16) . . ?
C2 C1 C6 122.25(18) . . ?
C3 C2 C1 117.30(18) . . ?
C3 C2 H2 121.4 . . ?
C1 C2 H2 121.4 . . ?
C2 C3 C4 121.43(19) . . ?
C2 C3 H3 119.3 . . ?
C4 C3 H3 119.3 . . ?
C5 C4 C3 121.2(2) . . ?
C5 C4 H4 119.4 . . ?
C3 C4 H4 119.4 . . ?
C4 C5 C6 118.98(17) . . ?
C4 C5 H5 120.5 . . ?
C6 C5 H5 120.5 . . ?
C5 C6 C1 118.84(17) . . ?
C5 C6 C7 134.36(16) . . ?
C1 C6 C7 106.78(16) . . ?
C8 C7 C6 105.91(15) . . ?
C8 C7 C9 128.48(17) . . ?
C6 C7 C9 125.61(16) . . ?
N1 C8 C7 110.70(17) . . ?
N1 C8 H8 124.6 . . ?
C7 C8 H8 124.6 . . ?
N2 C9 C7 122.62(16) . . ?
N2 C9 C11 109.20(15) . . ?
C7 C9 C11 128.18(16) . . ?
N2 C10 N3 107.31(14) . . ?
N2 C10 C19 109.35(16) . . ?
N3 C10 C19 108.91(16) . . ?
N2 C10 C18 109.56(15) . . ?
N3 C10 C18 109.97(16) . . ?
C19 C10 C18 111.63(16) . . ?
N3 C11 C12 122.04(16) . . ?
N3 C11 C9 109.79(16) . . ?
C12 C11 C9 128.16(15) . . ?
C17 C12 C13 119.17(19) . . ?
C17 C12 C11 121.84(18) . . ?
C13 C12 C11 118.96(17) . . ?
C14 C13 C12 120.4(2) . . ?
C14 C13 H13 119.8 . . ?
C12 C13 H13 119.8 . . ?
C15 C14 C13 120.0(2) . . ?
C15 C14 H14 120.0 . . ?
C13 C14 H14 120.0 . . ?
C14 C15 C16 120.6(2) . . ?
C14 C15 H15 119.7 . . ?
C16 C15 H15 119.7 . . ?
C15 C16 C17 119.8(2) . . ?
C15 C16 H16 120.1 . . ?
C17 C16 H16 120.1 . . ?
C12 C17 C16 120.1(2) . . ?
C12 C17 H17 120.0 . . ?
C16 C17 H17 120.0 . . ?
C10 C18 H18A 109.5 . . ?
C10 C18 H18B 109.5 . . ?
H18A C18 H18B 109.5 . . ?
C10 C18 H18C 109.5 . . ?
H18A C18 H18C 109.5 . . ?
H18B C18 H18C 109.5 . . ?
C10 C19 H19A 109.5 . . ?
C10 C19 H19B 109.5 . . ?
H19A C19 H19B 109.5 . . ?
C10 C19 H19C 109.5 . . ?
H19A C19 H19C 109.5 . . ?
H19B C19 H19C 109.5 . . ?

loop_
_geom_bond_atom_site_label_1
_geom_bond_atom_site_label_2
_geom_bond_distance
_geom_bond_site_symmetry_2
_geom_bond_publ_flag
N1 C8 1.353(2) . ?
N1 C1 1.377(2) . ?
N1 H1 0.94(2) . ?
N2 C9 1.287(2) . ?
N2 C10 1.456(2) . ?
N3 C11 1.277(2) . ?
N3 C10 1.470(2) . ?
C1 C2 1.386(3) . ?
C1 C6 1.404(2) . ?
C2 C3 1.374(3) . ?
C2 H2 0.9300 . ?
C3 C4 1.392(3) . ?
C3 H3 0.9300 . ?
C4 C5 1.368(3) . ?
C4 H4 0.9300 . ?
C5 C6 1.396(3) . ?
C5 H5 0.9300 . ?
C6 C7 1.439(2) . ?
C7 C8 1.371(2) . ?
C7 C9 1.453(2) . ?
C8 H8 0.9300 . ?
C9 C11 1.501(2) . ?
C10 C19 1.517(3) . ?
C10 C18 1.519(3) . ?
C11 C12 1.481(2) . ?
C12 C17 1.382(3) . ?
C12 C13 1.387(3) . ?
C13 C14 1.377(3) . ?
C13 H13 0.9300 . ?
C14 C15 1.365(3) . ?
C14 H14 0.9300 . ?
C15 C16 1.374(3) . ?
C15 H15 0.9300 . ?
C16 C17 1.384(3) . ?
C16 H16 0.9300 . ?
C17 H17 0.9300 . ?
C18 H18A 0.9600 . ?
C18 H18B 0.9600 . ?
C18 H18C 0.9600 . ?
C19 H19A 0.9600 . ?
C19 H19B 0.9600 . ?
C19 H19C 0.9600 . ?

loop_
_geom_torsion_atom_site_label_1
_geom_torsion_atom_site_label_2
_geom_torsion_atom_site_label_3
_geom_torsion_atom_site_label_4
_geom_torsion
_geom_torsion_site_symmetry_1
_geom_torsion_site_symmetry_2
_geom_torsion_site_symmetry_3
_geom_torsion_site_symmetry_4
_geom_torsion_publ_flag
C8 N1 C1 C2 -178.1(2) . . . . ?
C8 N1 C1 C6 1.0(2) . . . . ?
N1 C1 C2 C3 178.3(2) . . . . ?
C6 C1 C2 C3 -0.7(3) . . . . ?
C1 C2 C3 C4 0.7(3) . . . . ?
C2 C3 C4 C5 0.1(4) . . . . ?
C3 C4 C5 C6 -1.0(3) . . . . ?
C4 C5 C6 C1 1.0(3) . . . . ?
C4 C5 C6 C7 -177.1(2) . . . . ?
N1 C1 C6 C5 -179.39(17) . . . . ?
C2 C1 C6 C5 -0.2(3) . . . . ?
N1 C1 C6 C7 -0.8(2) . . . . ?
C2 C1 C6 C7 178.41(18) . . . . ?
C5 C6 C7 C8 178.6(2) . . . . ?
C1 C6 C7 C8 0.3(2) . . . . ?
C5 C6 C7 C9 -1.7(3) . . . . ?
C1 C6 C7 C9 -179.99(17) . . . . ?
C1 N1 C8 C7 -0.8(2) . . . . ?
C6 C7 C8 N1 0.3(2) . . . . ?
C9 C7 C8 N1 -179.39(18) . . . . ?
C10 N2 C9 C7 -178.49(17) . . . . ?
C10 N2 C9 C11 0.9(2) . . . . ?
C8 C7 C9 N2 161.40(19) . . . . ?
C6 C7 C9 N2 -18.2(3) . . . . ?
C8 C7 C9 C11 -17.9(3) . . . . ?
C6 C7 C9 C11 162.53(18) . . . . ?
C9 N2 C10 N3 -1.2(2) . . . . ?
C9 N2 C10 C19 116.77(18) . . . . ?
C9 N2 C10 C18 -120.59(18) . . . . ?
C11 N3 C10 N2 1.1(2) . . . . ?
C11 N3 C10 C19 -117.19(17) . . . . ?
C11 N3 C10 C18 120.19(17) . . . . ?
C10 N3 C11 C12 178.39(17) . . . . ?
C10 N3 C11 C9 -0.5(2) . . . . ?
N2 C9 C11 N3 -0.2(2) . . . . ?
C7 C9 C11 N3 179.11(18) . . . . ?
N2 C9 C11 C12 -179.08(18) . . . . ?
C7 C9 C11 C12 0.3(3) . . . . ?
N3 C11 C12 C17 127.4(2) . . . . ?
C9 C11 C12 C17 -53.9(3) . . . . ?
N3 C11 C12 C13 -50.9(3) . . . . ?
C9 C11 C12 C13 127.8(2) . . . . ?
C17 C12 C13 C14 0.9(3) . . . . ?
C11 C12 C13 C14 179.26(18) . . . . ?
C12 C13 C14 C15 -1.4(3) . . . . ?
C13 C14 C15 C16 0.5(4) . . . . ?
C14 C15 C16 C17 0.9(3) . . . . ?
C13 C12 C17 C16 0.4(3) . . . . ?
C11 C12 C17 C16 -177.88(17) . . . . ?
C15 C16 C17 C12 -1.3(3) . . . . ?
